data_7210370
loop_
_publ_author_name
'Cvrtila, Ivica'
'Stilinovi\'c, Vladimir'
'Kaitner, Branko'

_publ_section_title
;
 Tuning of coordination geometry via cooperation of inter- and
 intramolecular hydrogen bonds in bis(benzoylacetonato)manganese(ii)
 adducts with pyridine derivatives
;
_journal_issue 33
_journal_name_full CrystEngComm
_journal_page_first 6585
_journal_paper_doi 10.1039/c3ce40826d
_journal_volume 15
_journal_year 2013
_chemical_formula_moiety 'C30 H30 Mn N4 O4'
_chemical_formula_sum 'C30 H30 Mn N4 O4'
_chemical_formula_weight 565.52
_chemical_name_systematic
;
Bis(benzoylacetonato)bis(3-aminopyridine)manganese(II)
;
_space_group_IT_number 14
_symmetry_cell_setting monoclinic
_symmetry_space_group_name_Hall '-P 2yn'
_symmetry_space_group_name_H-M 'P 1 21/n 1'
_atom_sites_solution_hydrogens geom
_atom_sites_solution_primary direct
_atom_sites_solution_secondary difmap
_audit_creation_date 2013-01-03T16:13:47-00:00
_audit_creation_method 'WinGX routine CIF_UPDATE'
_cell_angle_alpha 90
_cell_angle_beta 101.146(3)
_cell_angle_gamma 90
_cell_formula_units_Z 2
_cell_length_a 7.5573(3)
_cell_length_b 17.7535(7)
_cell_length_c 10.6145(4)
_cell_measurement_reflns_used 4954
_cell_measurement_temperature 295(2)
_cell_measurement_theta_max 40.0943
_cell_measurement_theta_min 3.8080
_cell_volume 1397.27(10)
_computing_cell_refinement
;
CrysAlis RED 170 (Oxford Diffraction Poland Sp., 2003)
;
_computing_data_collection
;
CrysAlis CCD 170 (Oxford Diffraction Poland Sp., 2003)
;
_computing_data_reduction
;
CrysAlis RED 170 (Oxford Diffraction Poland Sp., 2003)
;
_computing_molecular_graphics 'ORTEP-3 (Farrugia, 1997)'
_computing_publication_material
;
WinGX (Farrugia, 1999) 
;
_computing_structure_refinement 'SHELXL-97 (Sheldrick, 2008)'
_computing_structure_solution
;
'SIR-92 (Altomare, Cascanaro, Giacovazzo, Gualardi, 1993)'
;
_diffrn_ambient_temperature 295(2)
_diffrn_measured_fraction_theta_full 0.991
_diffrn_measured_fraction_theta_max 0.991
_diffrn_measurement_device_type
;
Oxford Diffraction Xcalibur CCD
diffractometer
;
_diffrn_measurement_method 'omega scan'
_diffrn_radiation_monochromator graphite
_diffrn_radiation_source 'fine-focus sealed tube'
_diffrn_radiation_type MoK\a
_diffrn_radiation_wavelength 0.71073
_diffrn_reflns_av_R_equivalents 0.0326
_diffrn_reflns_av_unetI/netI 0.0446
_diffrn_reflns_limit_h_max 9
_diffrn_reflns_limit_h_min -9
_diffrn_reflns_limit_k_max 22
_diffrn_reflns_limit_k_min -22
_diffrn_reflns_limit_l_max 13
_diffrn_reflns_limit_l_min -13
_diffrn_reflns_number 13272
_diffrn_reflns_theta_full 26.99
_diffrn_reflns_theta_max 26.99
_diffrn_reflns_theta_min 3.82
_exptl_absorpt_coefficient_mu 0.514
_exptl_absorpt_correction_type none
_exptl_crystal_colour orange
_exptl_crystal_density_diffrn 1.344
_exptl_crystal_density_method 'not measured'
_exptl_crystal_description platelet
_exptl_crystal_F_000 590
_exptl_crystal_size_max 0.58
_exptl_crystal_size_mid 0.15
_exptl_crystal_size_min 0.15
_refine_diff_density_max 0.209
_refine_diff_density_min -0.193
_refine_diff_density_rms 0.033
_refine_ls_extinction_method none
_refine_ls_goodness_of_fit_ref 0.907
_refine_ls_hydrogen_treatment mixed
_refine_ls_matrix_type full
_refine_ls_number_parameters 185
_refine_ls_number_reflns 3025
_refine_ls_number_restraints 0
_refine_ls_restrained_S_all 0.907
_refine_ls_R_factor_all 0.0623
_refine_ls_R_factor_gt 0.0315
_refine_ls_shift/su_max 0
_refine_ls_shift/su_mean 0
_refine_ls_structure_factor_coef Fsqd
_refine_ls_weighting_details 'calc w=1/[\s^2^(Fo^2^)+(0.0388P)^2^+0.0000P] where P=(Fo^2^+2Fc^2^)/3'
_refine_ls_weighting_scheme calc
_refine_ls_wR_factor_gt 0.0668
_refine_ls_wR_factor_ref 0.0712
_reflns_number_gt 2011
_reflns_number_total 3025
_reflns_threshold_expression >2sigma(I)
_cod_data_source_file c3ce40826d.txt
_cod_data_source_block 3AmPy
_cod_original_cell_volume 1397.27(9)
_cod_original_sg_symbol_H-M 'P 21/n'
_cod_database_code 7210370

loop_
_symmetry_equiv_pos_as_xyz
'x, y, z'
'-x+1/2, y+1/2, -z+1/2'
'-x, -y, -z'
'x-1/2, -y-1/2, z-1/2'

loop_
_atom_site_label
_atom_site_type_symbol
_atom_site_fract_x
_atom_site_fract_y
_atom_site_fract_z
_atom_site_U_iso_or_equiv
_atom_site_adp_type
_atom_site_occupancy
_atom_site_symmetry_multiplicity
_atom_site_calc_flag
_atom_site_refinement_flags
Mn1 Mn 0.5 0 0.5 0.03768(12) Uani 1 2 d S
O1 O 0.66917(14) 0.09512(7) 0.48555(11) 0.0433(3) Uani 1 1 d .
O2 O 0.30501(14) 0.05857(7) 0.36753(11) 0.0438(3) Uani 1 1 d .
N1 N 0.38130(18) 0.05197(8) 0.66807(14) 0.0430(4) Uani 1 1 d .
C12 C 0.1239(2) 0.09927(9) 0.74504(16) 0.0391(4) Uani 1 1 d .
C5 C 0.1617(2) 0.13939(9) 0.20515(15) 0.0361(4) Uani 1 1 d .
C10 C 0.1307(2) 0.21362(10) 0.16593(16) 0.0436(4) Uani 1 1 d .
H10 H 0.218 0.25 0.1939 0.052 Uiso 1 1 calc R
C4 C 0.3273(2) 0.11506(9) 0.29845(15) 0.0359(4) Uani 1 1 d .
C11 C 0.2082(2) 0.07234(10) 0.64902(16) 0.0435(4) Uani 1 1 d .
H11 H 0.14 0.0682 0.5664 0.052 Uiso 1 1 calc R
C3 C 0.4893(2) 0.15384(10) 0.30418(16) 0.0405(4) Uani 1 1 d .
H3 H 0.4918 0.1905 0.2419 0.049 Uiso 1 1 calc R
C2 C 0.6487(2) 0.14286(10) 0.39481(16) 0.0385(4) Uani 1 1 d .
C13 C 0.2288(2) 0.10460(10) 0.86711(17) 0.0471(5) Uani 1 1 d .
H13 H 0.1789 0.1225 0.9348 0.057 Uiso 1 1 calc R
C9 C -0.0288(2) 0.23386(11) 0.08555(18) 0.0518(5) Uani 1 1 d .
H9 H -0.0496 0.2839 0.0615 0.062 Uiso 1 1 calc R
C6 C 0.0306(2) 0.08609(11) 0.16103(18) 0.0472(5) Uani 1 1 d .
H6 H 0.0488 0.0362 0.1873 0.057 Uiso 1 1 calc R
C8 C -0.1564(2) 0.18025(13) 0.04130(19) 0.0574(5) Uani 1 1 d .
H8 H -0.2628 0.1939 -0.0137 0.069 Uiso 1 1 calc R
C1 C 0.8084(2) 0.19237(12) 0.38937(19) 0.0539(5) Uani 1 1 d .
H1A H 0.8392 0.2206 0.4677 0.081 Uiso 1 1 calc R
H1C H 0.779 0.2265 0.3182 0.081 Uiso 1 1 calc R
H1B H 0.9091 0.1617 0.3787 0.081 Uiso 1 1 calc R
C14 C 0.4056(2) 0.08335(11) 0.88750(18) 0.0532(5) Uani 1 1 d .
H14 H 0.4766 0.0864 0.9693 0.064 Uiso 1 1 calc R
C15 C 0.4777(2) 0.05764(11) 0.78715(18) 0.0511(5) Uani 1 1 d .
H15 H 0.5985 0.0435 0.8023 0.061 Uiso 1 1 calc R
C7 C -0.1268(2) 0.10619(12) 0.0784(2) 0.0595(5) Uani 1 1 d .
H7 H -0.2128 0.0697 0.0479 0.071 Uiso 1 1 calc R
N2 N -0.0540(2) 0.12061(12) 0.72029(18) 0.0617(5) Uani 1 1 d .
H16 H -0.102(3) 0.1310(14) 0.787(3) 0.093 Uiso 1 1 d .
H17 H -0.118(3) 0.1111(14) 0.651(3) 0.093 Uiso 1 1 d .

loop_
_atom_site_aniso_label
_atom_site_aniso_U_11
_atom_site_aniso_U_22
_atom_site_aniso_U_33
_atom_site_aniso_U_23
_atom_site_aniso_U_13
_atom_site_aniso_U_12
Mn1 0.03505(19) 0.0437(2) 0.0334(2) 0.00567(18) 0.00451(14) 0.00313(18)
O1 0.0356(6) 0.0517(7) 0.0404(7) 0.0037(6) 0.0017(5) -0.0037(6)
O2 0.0367(6) 0.0508(7) 0.0422(7) 0.0142(6) 0.0035(5) -0.0010(6)
N1 0.0383(7) 0.0503(9) 0.0399(8) -0.0017(7) 0.0066(6) 0.0018(7)
C12 0.0381(9) 0.0391(10) 0.0390(10) -0.0024(7) 0.0046(7) 0.0012(8)
C5 0.0369(9) 0.0434(10) 0.0285(8) 0.0045(7) 0.0080(7) 0.0009(8)
C10 0.0437(10) 0.0473(11) 0.0401(10) 0.0066(8) 0.0089(8) -0.0039(9)
C4 0.0400(9) 0.0419(9) 0.0266(8) -0.0013(7) 0.0088(7) 0.0030(8)
C11 0.0436(10) 0.0491(11) 0.0349(10) -0.0032(8) 0.0005(8) 0.0037(9)
C3 0.0401(9) 0.0476(10) 0.0344(9) 0.0063(8) 0.0087(7) -0.0039(8)
C2 0.0385(9) 0.0432(10) 0.0360(9) -0.0051(8) 0.0128(7) -0.0006(8)
C13 0.0453(10) 0.0568(12) 0.0396(10) -0.0104(9) 0.0090(8) -0.0018(9)
C9 0.0541(11) 0.0525(12) 0.0503(11) 0.0209(9) 0.0135(9) 0.0102(10)
C6 0.0447(10) 0.0441(10) 0.0496(11) 0.0076(8) 0.0012(8) -0.0004(9)
C8 0.0405(10) 0.0760(15) 0.0514(12) 0.0191(10) -0.0021(9) 0.0070(11)
C1 0.0431(10) 0.0641(13) 0.0560(12) 0.0022(10) 0.0134(9) -0.0088(10)
C14 0.0440(10) 0.0736(13) 0.0374(10) -0.0090(9) -0.0033(8) 0.0010(10)
C15 0.0354(9) 0.0679(13) 0.0474(11) -0.0049(10) 0.0017(8) 0.0025(9)
C7 0.0448(10) 0.0642(14) 0.0626(13) 0.0061(11) -0.0068(9) -0.0058(10)
N2 0.0431(9) 0.0885(13) 0.0505(11) -0.0155(10) 0.0016(8) 0.0172(9)

loop_
_atom_type_symbol
_atom_type_description
_atom_type_scat_dispersion_real
_atom_type_scat_dispersion_imag
_atom_type_scat_source
C C 0.0033 0.0016 'International Tables Vol C Tables 4.2.6.8 and 6.1.1.4'
H H 0 0 'International Tables Vol C Tables 4.2.6.8 and 6.1.1.4'
N N 0.0061 0.0033 'International Tables Vol C Tables 4.2.6.8 and 6.1.1.4'
O O 0.0106 0.006 'International Tables Vol C Tables 4.2.6.8 and 6.1.1.4'
Mn Mn 0.3368 0.7283 'International Tables Vol C Tables 4.2.6.8 and 6.1.1.4'

loop_
_geom_angle_atom_site_label_1
_geom_angle_atom_site_label_2
_geom_angle_atom_site_label_3
_geom_angle
_geom_angle_site_symmetry_1
_geom_angle_site_symmetry_3
O2 Mn1 O2 180 . 3_656
O2 Mn1 O1 94.98(4) . 3_656
O2 Mn1 O1 85.02(4) 3_656 3_656
O2 Mn1 O1 85.02(4) . .
O2 Mn1 O1 94.98(4) 3_656 .
O1 Mn1 O1 180.00(4) 3_656 .
O2 Mn1 N1 90.43(5) . 3_656
O2 Mn1 N1 89.57(5) 3_656 3_656
O1 Mn1 N1 93.78(5) 3_656 3_656
O1 Mn1 N1 86.22(5) . 3_656
O2 Mn1 N1 89.57(5) . .
O2 Mn1 N1 90.43(5) 3_656 .
O1 Mn1 N1 86.22(5) 3_656 .
O1 Mn1 N1 93.78(5) . .
N1 Mn1 N1 180 3_656 .
C2 O1 Mn1 126.44(10) . .
C4 O2 Mn1 128.37(10) . .
C11 N1 C15 117.55(15) . .
C11 N1 Mn1 120.08(11) . .
C15 N1 Mn1 122.21(11) . .
N2 C12 C13 121.48(17) . .
N2 C12 C11 121.76(16) . .
C13 C12 C11 116.76(15) . .
C6 C5 C10 118.64(15) . .
C6 C5 C4 118.50(15) . .
C10 C5 C4 122.79(15) . .
C9 C10 C5 120.53(17) . .
C9 C10 H10 119.7 . .
C5 C10 H10 119.7 . .
O2 C4 C3 125.19(15) . .
O2 C4 C5 114.86(14) . .
C3 C4 C5 119.95(15) . .
N1 C11 C12 123.91(15) . .
N1 C11 H11 118 . .
C12 C11 H11 118 . .
C4 C3 C2 126.25(16) . .
C4 C3 H3 116.9 . .
C2 C3 H3 116.9 . .
O1 C2 C3 125.14(15) . .
O1 C2 C1 116.01(15) . .
C3 C2 C1 118.81(16) . .
C14 C13 C12 119.66(16) . .
C14 C13 H13 120.2 . .
C12 C13 H13 120.2 . .
C8 C9 C10 120.15(17) . .
C8 C9 H9 119.9 . .
C10 C9 H9 119.9 . .
C7 C6 C5 120.69(17) . .
C7 C6 H6 119.7 . .
C5 C6 H6 119.7 . .
C9 C8 C7 119.96(16) . .
C9 C8 H8 120 . .
C7 C8 H8 120 . .
C2 C1 H1A 109.5 . .
C2 C1 H1C 109.5 . .
H1A C1 H1C 109.5 . .
C2 C1 H1B 109.5 . .
H1A C1 H1B 109.5 . .
H1C C1 H1B 109.5 . .
C13 C14 C15 119.65(17) . .
C13 C14 H14 120.2 . .
C15 C14 H14 120.2 . .
N1 C15 C14 122.47(16) . .
N1 C15 H15 118.8 . .
C14 C15 H15 118.8 . .
C8 C7 C6 120.01(18) . .
C8 C7 H7 120 . .
C6 C7 H7 120 . .
C12 N2 H16 116.7(16) . .
C12 N2 H17 120.3(17) . .
H16 N2 H17 120(2) . .

loop_
_geom_bond_atom_site_label_1
_geom_bond_atom_site_label_2
_geom_bond_distance
_geom_bond_site_symmetry_2
Mn1 O2 2.1044(10) .
Mn1 O2 2.1044(10) 3_656
Mn1 O1 2.1413(11) 3_656
Mn1 O1 2.1414(11) .
Mn1 N1 2.3361(14) 3_656
Mn1 N1 2.3361(14) .
O1 C2 1.2699(19) .
O2 C4 1.2727(19) .
N1 C11 1.335(2) .
N1 C15 1.335(2) .
C12 N2 1.373(2) .
C12 C13 1.385(2) .
C12 C11 1.387(2) .
C5 C6 1.384(2) .
C5 C10 1.388(2) .
C5 C4 1.501(2) .
C10 C9 1.383(2) .
C10 H10 0.93 .
C4 C3 1.396(2) .
C11 H11 0.93 .
C3 C2 1.402(2) .
C3 H3 0.93 .
C2 C1 1.503(2) .
C13 C14 1.365(2) .
C13 H13 0.93 .
C9 C8 1.372(3) .
C9 H9 0.93 .
C6 C7 1.381(2) .
C6 H6 0.93 .
C8 C7 1.379(3) .
C8 H8 0.93 .
C1 H1A 0.96 .
C1 H1C 0.96 .
C1 H1B 0.96 .
C14 C15 1.365(3) .
C14 H14 0.93 .
C15 H15 0.93 .
C7 H7 0.93 .
N2 H16 0.87(3) .
N2 H17 0.82(2) .
